data_4030055
loop_
_publ_author_name
'Edwankar, Rahul V.'
'Edwankar, Chitra R.'
'Deschamps, Jeffrey R.'
'Cook, James M.'

_publ_section_title
;
 General Strategy for Synthesis of C-19 Methyl-Substituted
 Sarpagine/Macroline/Ajmaline Indole Alkaloids Including Total Synthesis
 of 19(S),20(R)-Dihydroperaksine, 19(S),20(R)-Dihydroperaksine-17-al, and
 Peraksine.
;
_journal_issue 21
_journal_name_full 'The Journal of organic chemistry'
_journal_page_first 10030
_journal_paper_doi 10.1021/jo5016163
_journal_volume 79
_journal_year 2014
_chemical_absolute_configuration ad
_chemical_formula_moiety 'C34 H56 N2 O Si Sn'
_chemical_formula_sum 'C34 H56 N2 O Si Sn'
_chemical_formula_weight 655.59
_chemical_name_systematic
; 
 ? 
;
_space_group_IT_number 19
_symmetry_cell_setting orthorhombic
_symmetry_space_group_name_Hall 'P 2ac 2ab'
_symmetry_space_group_name_H-M 'P 21 21 21'
_atom_sites_solution_hydrogens geom
_atom_sites_solution_primary direct
_atom_sites_solution_secondary difmap
_audit_creation_method SHELXL-97
_cell_angle_alpha 90.00
_cell_angle_beta 90.00
_cell_angle_gamma 90.00
_cell_formula_units_Z 4
_cell_length_a 9.1608(11)
_cell_length_b 11.5859(14)
_cell_length_c 34.320(4)
_cell_measurement_reflns_used 9952
_cell_measurement_temperature 173(2)
_cell_measurement_theta_max 27.91
_cell_measurement_theta_min 2.30
_cell_volume 3642.6(8)
_computing_cell_refinement 'Bruker SMART v5.631 (Bruker, 2001)'
_computing_data_collection 'Bruker SMART v5.631 (Bruker, 2001)'
_computing_data_reduction
;
Bruker SAINT v6.45A (Bruker, 2002), Bruker XPREP v6.14 (Bruker, 2001)
;
_computing_molecular_graphics 'Bruker SHELXTL v6.14 (Bruker, 2000b)'
_computing_publication_material 'Bruker SHELXTL v6.14 (Bruker, 2000b)'
_computing_structure_refinement 'Bruker SHELXTL v6.14 (Bruker, 2000b)'
_computing_structure_solution 'Bruker SHELXTL v6.14 (Bruker, 2000b)'
_diffrn_ambient_temperature 173(2)
_diffrn_measured_fraction_theta_full 0.989
_diffrn_measured_fraction_theta_max 0.974
_diffrn_measurement_device_type 'Bruker SMART APEX II CCD'
_diffrn_measurement_method '\w scans'
_diffrn_radiation_monochromator graphite
_diffrn_radiation_source 'fine-focus sealed tube'
_diffrn_radiation_type MoK\a
_diffrn_radiation_wavelength 0.71073
_diffrn_reflns_av_R_equivalents 0.0553
_diffrn_reflns_av_sigmaI/netI 0.0528
_diffrn_reflns_limit_h_max 12
_diffrn_reflns_limit_h_min -12
_diffrn_reflns_limit_k_max 14
_diffrn_reflns_limit_k_min -15
_diffrn_reflns_limit_l_max 45
_diffrn_reflns_limit_l_min -45
_diffrn_reflns_number 31361
_diffrn_reflns_theta_full 25.00
_diffrn_reflns_theta_max 28.41
_diffrn_reflns_theta_min 1.19
_exptl_absorpt_coefficient_mu 0.760
_exptl_absorpt_correction_T_max 0.9313
_exptl_absorpt_correction_T_min 0.7596
_exptl_absorpt_correction_type multi-scan
_exptl_absorpt_process_details 'SADABS v2.10 (Bruker, 2000c)'
_exptl_crystal_colour colourless
_exptl_crystal_density_diffrn 1.195
_exptl_crystal_density_method 'not measured'
_exptl_crystal_description slab
_exptl_crystal_F_000 1384
_exptl_crystal_size_max 0.383
_exptl_crystal_size_mid 0.256
_exptl_crystal_size_min 0.095
_refine_diff_density_max 0.799
_refine_diff_density_min -1.280
_refine_diff_density_rms 0.087
_refine_ls_abs_structure_details 'Flack H D (1983), Acta Cryst. A39, 876-881'
_refine_ls_abs_structure_Flack 0.01(3)
_refine_ls_extinction_method none
_refine_ls_goodness_of_fit_ref 1.090
_refine_ls_hydrogen_treatment constr
_refine_ls_matrix_type full
_refine_ls_number_parameters 436
_refine_ls_number_reflns 8874
_refine_ls_number_restraints 96
_refine_ls_restrained_S_all 1.092
_refine_ls_R_factor_all 0.0661
_refine_ls_R_factor_gt 0.0565
_refine_ls_shift/su_max 0.001
_refine_ls_shift/su_mean 0.000
_refine_ls_structure_factor_coef Fsqd
_refine_ls_weighting_details 'calc w=1/[\s^2^(Fo^2^)+(0.0539P)^2^+4.4534P] where P=(Fo^2^+2Fc^2^)/3'
_refine_ls_weighting_scheme calc
_refine_ls_wR_factor_gt 0.1300
_refine_ls_wR_factor_ref 0.1357
_reflns_number_gt 7771
_reflns_number_total 8874
_reflns_threshold_expression I>2\s(I)
_cod_data_source_file jo5016163_si_003.cif
_cod_data_source_block cook73
_cod_depositor_comments 'Adding full bibliography for 4030052--4030055.cif.'
_cod_original_sg_symbol_H-M 'P 212121'
_cod_database_code 4030055

loop_
_symmetry_equiv_pos_as_xyz
'x, y, z'
'-x+1/2, -y, z+1/2'
'-x, y+1/2, -z+1/2'
'x+1/2, -y+1/2, -z'

loop_
_atom_site_label
_atom_site_type_symbol
_atom_site_fract_x
_atom_site_fract_y
_atom_site_fract_z
_atom_site_U_iso_or_equiv
_atom_site_adp_type
_atom_site_occupancy
_atom_site_symmetry_multiplicity
_atom_site_calc_flag
_atom_site_refinement_flags
_atom_site_disorder_assembly
_atom_site_disorder_group
Sn1 Sn 0.31171(4) 0.02107(3) 0.894687(11) 0.05078(11) Uani 1 1 d . . .
Si1 Si 0.64630(13) 0.24317(12) 0.89234(4) 0.0414(3) Uani 1 1 d . A .
N1 N 0.3074(3) 0.0038(2) 0.79787(9) 0.0297(6) Uani 1 1 d . A .
C2 C 0.4509(4) -0.0544(4) 0.79394(12) 0.0321(8) Uani 1 1 d . . .
H2A H 0.5148 -0.0310 0.8162 0.038 Uiso 1 1 calc R . .
C3 C 0.5225(4) -0.0194(4) 0.75640(11) 0.0340(8) Uani 1 1 d . . .
N4 N 0.6681(4) -0.0391(3) 0.74768(10) 0.0369(8) Uani 1 1 d . . .
C4 C 0.7814(5) -0.0625(6) 0.77615(16) 0.0561(14) Uani 1 1 d . . .
H4A H 0.8518 -0.1173 0.7652 0.084 Uiso 1 1 calc R . .
H4B H 0.7374 -0.0955 0.7997 0.084 Uiso 1 1 calc R . .
H4C H 0.8316 0.0096 0.7828 0.084 Uiso 1 1 calc R . .
C5 C 0.6898(5) -0.0101(4) 0.70940(12) 0.0390(9) Uani 1 1 d . . .
C6 C 0.8194(6) -0.0117(5) 0.68730(16) 0.0534(12) Uani 1 1 d . . .
H6A H 0.9098 -0.0341 0.6986 0.064 Uiso 1 1 calc R . .
C7 C 0.8101(6) 0.0201(5) 0.64902(15) 0.0583(13) Uani 1 1 d . . .
H7A H 0.8959 0.0204 0.6335 0.070 Uiso 1 1 calc R . .
C8 C 0.6764(8) 0.0522(4) 0.63223(15) 0.0552(13) Uani 1 1 d . . .
H8A H 0.6734 0.0728 0.6054 0.066 Uiso 1 1 calc R . .
C9 C 0.5496(6) 0.0546(4) 0.65372(14) 0.0455(11) Uani 1 1 d . . .
H9A H 0.4601 0.0775 0.6421 0.055 Uiso 1 1 calc R . .
C10 C 0.5547(4) 0.0229(4) 0.69295(12) 0.0351(8) Uani 1 1 d . . .
C11 C 0.4493(4) 0.0168(4) 0.72392(11) 0.0337(8) Uani 1 1 d . . .
C12 C 0.2884(4) 0.0417(4) 0.72501(12) 0.0357(9) Uani 1 1 d . . .
H12A H 0.2409 0.0099 0.7014 0.043 Uiso 1 1 calc R . .
H12B H 0.2720 0.1262 0.7254 0.043 Uiso 1 1 calc R . .
C13 C 0.2207(4) -0.0141(4) 0.76203(12) 0.0359(9) Uani 1 1 d . . .
H13A H 0.1219 0.0206 0.7662 0.043 Uiso 1 1 calc R . .
C14 C 0.2015(5) -0.1428(4) 0.75540(12) 0.0386(9) Uani 1 1 d . . .
O14 O 0.0854(4) -0.1789(4) 0.74278(12) 0.0569(10) Uani 1 1 d . . .
C15 C 0.3278(5) -0.2229(4) 0.76243(15) 0.0447(10) Uani 1 1 d . . .
H15A H 0.3866 -0.2283 0.7383 0.054 Uiso 1 1 calc R . .
H15B H 0.2895 -0.3009 0.7683 0.054 Uiso 1 1 calc R . .
C16 C 0.4261(5) -0.1846(4) 0.79568(13) 0.0396(10) Uani 1 1 d . . .
H16A H 0.5210 -0.2251 0.7939 0.048 Uiso 1 1 calc R . .
H16B H 0.3805 -0.2053 0.8209 0.048 Uiso 1 1 calc R . .
C17 C 0.3191(5) 0.1261(4) 0.81014(11) 0.0343(8) Uani 1 1 d . . .
H17A H 0.3773 0.1693 0.7903 0.041 Uiso 1 1 calc R A .
C17A C 0.1678(5) 0.1813(4) 0.81343(14) 0.0462(11) Uani 1 1 d . A .
H17B H 0.1256 0.1902 0.7874 0.069 Uiso 1 1 calc R . .
H17C H 0.1765 0.2572 0.8258 0.069 Uiso 1 1 calc R . .
H17D H 0.1044 0.1318 0.8292 0.069 Uiso 1 1 calc R . .
C18 C 0.3980(4) 0.1323(4) 0.84924(11) 0.0341(9) Uani 1 1 d . A .
C19 C 0.5102(5) 0.2081(4) 0.85367(11) 0.0371(9) Uani 1 1 d . . .
H19A H 0.5224 0.2554 0.8313 0.045 Uiso 1 1 calc R A .
C20 C 0.5841(8) 0.3578(6) 0.92673(15) 0.0637(16) Uani 1 1 d . . .
H20A H 0.4981 0.3307 0.9410 0.096 Uiso 1 1 calc R A .
H20B H 0.5590 0.4276 0.9120 0.096 Uiso 1 1 calc R . .
H20C H 0.6626 0.3754 0.9452 0.096 Uiso 1 1 calc R . .
C21 C 0.7092(6) 0.1155(5) 0.92026(15) 0.0557(13) Uani 1 1 d . . .
H21A H 0.6281 0.0850 0.9358 0.084 Uiso 1 1 calc R A .
H21B H 0.7892 0.1381 0.9376 0.084 Uiso 1 1 calc R . .
H21C H 0.7434 0.0560 0.9022 0.084 Uiso 1 1 calc R . .
C22 C 0.8056(7) 0.3034(7) 0.86467(16) 0.0692(17) Uani 1 1 d . . .
H22A H 0.8329 0.2499 0.8438 0.104 Uiso 1 1 calc R A .
H22B H 0.8884 0.3138 0.8824 0.104 Uiso 1 1 calc R . .
H22C H 0.7786 0.3781 0.8533 0.104 Uiso 1 1 calc R . .
C23 C 0.2846(9) 0.1276(6) 0.94534(15) 0.078(2) Uani 1 1 d . A .
H23A H 0.2382 0.0818 0.9663 0.094 Uiso 1 1 calc R . .
H23B H 0.3816 0.1530 0.9547 0.094 Uiso 1 1 calc R . .
C24 C 0.1894(8) 0.2351(6) 0.93665(15) 0.0664(17) Uani 1 1 d . . .
H24A H 0.2373 0.2809 0.9159 0.080 Uiso 1 1 calc R A .
H24B H 0.0939 0.2090 0.9265 0.080 Uiso 1 1 calc R . .
C25 C 0.1630(10) 0.3130(7) 0.97158(16) 0.089(3) Uani 1 1 d . A .
H25A H 0.1118 0.2681 0.9920 0.107 Uiso 1 1 calc R . .
H25B H 0.2586 0.3369 0.9824 0.107 Uiso 1 1 calc R . .
C26 C 0.0762(11) 0.4179(8) 0.9627(2) 0.099(3) Uani 1 1 d . . .
H26A H 0.0632 0.4633 0.9865 0.148 Uiso 1 1 calc R A .
H26B H -0.0196 0.3952 0.9525 0.148 Uiso 1 1 calc R . .
H26C H 0.1275 0.4644 0.9432 0.148 Uiso 1 1 calc R . .
C27 C 0.4472(16) -0.1285(13) 0.9032(4) 0.042(3) Uani 0.61(2) 1 d PU A 1
H27A H 0.5049 -0.1629 0.8833 0.050 Uiso 0.61(2) 1 calc PR A 1
C28 C 0.439(2) -0.1736(18) 0.9459(6) 0.066(5) Uani 0.61(2) 1 d PU A 1
H28A H 0.4645 -0.1095 0.9638 0.079 Uiso 0.61(2) 1 calc PR A 1
H28B H 0.3374 -0.1967 0.9516 0.079 Uiso 0.61(2) 1 calc PR A 1
C29 C 0.5380(19) -0.2739(14) 0.9544(5) 0.076(4) Uani 0.61(2) 1 d PU A 1
H29A H 0.5210 -0.3346 0.9346 0.091 Uiso 0.61(2) 1 calc PR A 1
H29B H 0.6406 -0.2482 0.9519 0.091 Uiso 0.61(2) 1 calc PR A 1
C30 C 0.516(2) -0.3248(17) 0.9939(5) 0.112(6) Uani 0.61(2) 1 d PU A 1
H30A H 0.6084 -0.3585 1.0030 0.169 Uiso 0.61(2) 1 calc PR A 1
H30B H 0.4414 -0.3850 0.9926 0.169 Uiso 0.61(2) 1 calc PR A 1
H30C H 0.4852 -0.2643 1.0120 0.169 Uiso 0.61(2) 1 calc PR A 1
C27' C 0.454(3) -0.117(2) 0.9145(6) 0.043(5) Uani 0.39(2) 1 d PU A 2
H27B H 0.4760 -0.1674 0.8920 0.052 Uiso 0.39(2) 1 calc PR A 2
H27C H 0.5475 -0.0820 0.9230 0.052 Uiso 0.39(2) 1 calc PR A 2
C28' C 0.398(3) -0.189(2) 0.9465(8) 0.053(5) Uani 0.39(2) 1 d PU A 2
H28C H 0.3013 -0.2191 0.9381 0.064 Uiso 0.39(2) 1 calc PR A 2
H28D H 0.3798 -0.1378 0.9690 0.064 Uiso 0.39(2) 1 calc PR A 2
C29' C 0.485(3) -0.292(3) 0.9613(7) 0.079(7) Uani 0.39(2) 1 d PU A 2
H29C H 0.5769 -0.3107 0.9501 0.095 Uiso 0.39(2) 1 calc PR A 2
C30' C 0.426(4) -0.360(3) 0.9928(8) 0.111(9) Uani 0.39(2) 1 d PU A 2
H30D H 0.4957 -0.4197 1.0002 0.166 Uiso 0.39(2) 1 calc PR A 2
H30E H 0.3342 -0.3958 0.9844 0.166 Uiso 0.39(2) 1 calc PR A 2
H30F H 0.4065 -0.3096 1.0153 0.166 Uiso 0.39(2) 1 calc PR A 2
C31 C 0.1028(10) -0.0340(8) 0.8959(3) 0.036(2) Uani 0.453(11) 1 d PU A 1
H31A H 0.0769 -0.0528 0.9232 0.043 Uiso 0.453(11) 1 calc PR A 1
H31B H 0.0390 0.0304 0.8875 0.043 Uiso 0.453(11) 1 calc PR A 1
C32 C 0.0695(13) -0.1389(13) 0.8705(4) 0.049(3) Uani 0.453(11) 1 d PU A 1
H32A H 0.1273 -0.1625 0.8490 0.059 Uiso 0.453(11) 1 calc PR A 1
C33 C -0.096(2) -0.2140(19) 0.8868(6) 0.073(5) Uani 0.453(11) 1 d PU A 1
H33A H -0.0768 -0.2641 0.9096 0.088 Uiso 0.453(11) 1 calc PR A 1
H33B H -0.1754 -0.1591 0.8933 0.088 Uiso 0.453(11) 1 calc PR A 1
C34 C -0.128(2) -0.2756(19) 0.8551(5) 0.088(5) Uani 0.453(11) 1 d PU A 1
H34A H -0.2289 -0.2609 0.8474 0.131 Uiso 0.453(11) 1 calc PR A 1
H34B H -0.1152 -0.3579 0.8608 0.131 Uiso 0.453(11) 1 calc PR A 1
H34C H -0.0620 -0.2533 0.8339 0.131 Uiso 0.453(11) 1 calc PR A 1
C31' C 0.0966(12) -0.0622(13) 0.8750(4) 0.059(3) Uani 0.547(11) 1 d PU A 2
H31C H 0.0184 -0.0037 0.8774 0.071 Uiso 0.547(11) 1 calc PR A 2
H31D H 0.1057 -0.0815 0.8470 0.071 Uiso 0.547(11) 1 calc PR A 2
C32' C 0.0520(14) -0.1604(12) 0.8944(5) 0.072(3) Uani 0.547(11) 1 d PU A 2
H32B H 0.0347 -0.1452 0.9224 0.086 Uiso 0.547(11) 1 calc PR A 2
H32C H 0.1232 -0.2241 0.8916 0.086 Uiso 0.547(11) 1 calc PR A 2
C33' C -0.0945(14) -0.1863(14) 0.8721(4) 0.060(3) Uani 0.547(11) 1 d PU A 2
H33C H -0.0799 -0.2069 0.8444 0.072 Uiso 0.547(11) 1 calc PR A 2
H33D H -0.1683 -0.1245 0.8747 0.072 Uiso 0.547(11) 1 calc PR A 2
C34' C -0.129(2) -0.3105(19) 0.9033(7) 0.135(9) Uani 0.547(11) 1 d P A 2
H34D H -0.2277 -0.3399 0.8983 0.203 Uiso 0.547(11) 1 calc PR A 2
H34E H -0.1209 -0.2873 0.9306 0.203 Uiso 0.547(11) 1 calc PR A 2
H34F H -0.0575 -0.3711 0.8976 0.203 Uiso 0.547(11) 1 calc PR A 2

loop_
_atom_site_aniso_label
_atom_site_aniso_U_11
_atom_site_aniso_U_22
_atom_site_aniso_U_33
_atom_site_aniso_U_23
_atom_site_aniso_U_13
_atom_site_aniso_U_12
Sn1 0.03998(15) 0.04385(18) 0.06850(19) 0.02157(16) 0.01716(15) 0.00886(16)
Si1 0.0403(6) 0.0431(7) 0.0407(6) -0.0004(5) -0.0066(5) 0.0004(5)
N1 0.0196(12) 0.0155(17) 0.0539(16) -0.0025(11) -0.0009(12) 0.0050(13)
C2 0.0230(17) 0.023(2) 0.050(2) -0.0010(15) -0.0014(14) 0.0038(15)
C3 0.0231(16) 0.027(2) 0.052(2) -0.0027(18) 0.0026(13) 0.0035(17)
N4 0.0208(15) 0.029(2) 0.061(2) -0.0037(14) 0.0018(13) 0.0040(14)
C4 0.021(2) 0.069(4) 0.079(3) -0.002(3) -0.0015(19) 0.010(2)
C5 0.0307(17) 0.023(2) 0.063(2) -0.0063(16) 0.0065(17) -0.002(2)
C6 0.042(2) 0.037(3) 0.081(3) -0.008(2) 0.018(2) -0.005(3)
C7 0.054(3) 0.042(3) 0.078(3) -0.008(3) 0.027(3) -0.011(3)
C8 0.069(4) 0.038(3) 0.059(3) -0.0027(19) 0.016(3) -0.005(3)
C9 0.051(3) 0.030(3) 0.056(3) -0.0053(18) 0.003(2) 0.002(2)
C10 0.0326(18) 0.0194(18) 0.053(2) -0.0041(18) 0.0019(15) -0.0029(19)
C11 0.0263(17) 0.0222(19) 0.053(2) -0.0023(16) 0.0009(14) 0.0000(17)
C12 0.0242(18) 0.029(2) 0.054(2) 0.0019(15) -0.0079(14) 0.0055(16)
C13 0.0213(17) 0.032(2) 0.054(2) -0.0042(17) -0.0046(13) 0.0064(16)
C14 0.0218(18) 0.038(2) 0.056(2) -0.0097(17) 0.0022(17) -0.0026(19)
O14 0.0317(17) 0.042(2) 0.097(3) -0.0208(19) -0.0112(16) -0.0064(16)
C15 0.034(2) 0.025(2) 0.075(3) -0.0030(18) 0.000(2) 0.000(2)
C16 0.031(2) 0.025(2) 0.063(3) 0.0059(18) -0.0009(17) 0.0086(18)
C17 0.0299(19) 0.029(2) 0.0443(19) 0.0010(14) -0.0012(17) 0.0055(19)
C17A 0.040(3) 0.033(2) 0.065(3) -0.0078(19) -0.008(2) 0.019(2)
C18 0.0255(19) 0.039(2) 0.0378(19) 0.0014(16) 0.0028(14) 0.0103(17)
C19 0.041(2) 0.035(2) 0.0354(19) 0.0026(16) -0.0004(16) -0.0008(19)
C20 0.083(4) 0.057(4) 0.051(3) -0.013(2) -0.014(3) 0.015(3)
C21 0.048(3) 0.061(4) 0.058(3) 0.002(2) -0.007(2) 0.014(3)
C22 0.053(3) 0.088(5) 0.066(3) 0.008(3) -0.008(3) -0.029(4)
C23 0.093(5) 0.089(5) 0.052(3) 0.031(3) 0.033(3) 0.049(4)
C24 0.073(4) 0.075(4) 0.052(3) 0.015(2) 0.021(3) 0.030(4)
C25 0.115(6) 0.102(6) 0.050(3) 0.014(3) 0.031(3) 0.044(5)
C26 0.129(8) 0.099(7) 0.069(4) 0.002(4) 0.024(4) 0.048(6)
C27 0.041(4) 0.044(5) 0.041(5) 0.006(4) -0.002(4) 0.014(4)
C28 0.065(8) 0.063(7) 0.069(6) 0.007(5) -0.018(6) 0.004(6)
C29 0.078(7) 0.068(7) 0.082(7) 0.024(5) -0.020(6) 0.018(6)
C30 0.115(9) 0.116(9) 0.107(8) 0.041(7) -0.028(7) 0.011(8)
C27' 0.044(7) 0.039(7) 0.046(9) 0.009(6) -0.003(6) -0.009(5)
C28' 0.054(9) 0.052(9) 0.053(7) 0.015(6) -0.007(6) 0.016(7)
C29' 0.075(10) 0.087(11) 0.074(9) 0.014(7) -0.004(7) 0.004(8)
C30' 0.114(12) 0.108(12) 0.110(11) 0.025(8) -0.004(8) 0.004(9)
C31 0.042(4) 0.016(4) 0.049(5) -0.022(4) 0.003(4) -0.011(3)
C32 0.034(5) 0.050(6) 0.064(6) 0.002(5) 0.003(4) -0.016(5)
C33 0.048(7) 0.081(9) 0.090(9) 0.016(7) -0.005(7) -0.005(6)
C34 0.082(7) 0.084(8) 0.097(7) -0.001(6) -0.001(5) 0.009(6)
C31' 0.041(5) 0.060(7) 0.075(6) -0.011(5) 0.007(4) -0.014(5)
C32' 0.062(6) 0.071(7) 0.082(7) -0.002(6) 0.005(6) -0.008(5)
C33' 0.035(5) 0.085(8) 0.061(6) 0.014(5) -0.005(4) -0.011(5)
C34' 0.074(11) 0.103(16) 0.23(3) -0.033(16) 0.012(13) 0.011(11)

loop_
_atom_type_symbol
_atom_type_description
_atom_type_scat_dispersion_real
_atom_type_scat_dispersion_imag
_atom_type_scat_source
C C 0.0033 0.0016 'International Tables Vol C Tables 4.2.6.8 and 6.1.1.4'
H H 0.0000 0.0000 'International Tables Vol C Tables 4.2.6.8 and 6.1.1.4'
N N 0.0061 0.0033 'International Tables Vol C Tables 4.2.6.8 and 6.1.1.4'
O O 0.0106 0.0060 'International Tables Vol C Tables 4.2.6.8 and 6.1.1.4'
Si Si 0.0817 0.0704 'International Tables Vol C Tables 4.2.6.8 and 6.1.1.4'
Sn Sn -0.6537 1.4246 'International Tables Vol C Tables 4.2.6.8 and 6.1.1.4'

loop_
_geom_angle_atom_site_label_1
_geom_angle_atom_site_label_2
_geom_angle_atom_site_label_3
_geom_angle
C31 Sn1 C23 93.2(4)
C31 Sn1 C27 106.9(5)
C23 Sn1 C27 114.8(4)
C31 Sn1 C27' 109.4(7)
C23 Sn1 C27' 103.9(6)
C27 Sn1 C27' 11.0(6)
C31 Sn1 C18 123.2(4)
C23 Sn1 C18 106.4(2)
C27 Sn1 C18 111.4(4)
C27' Sn1 C18 116.2(6)
C31 Sn1 C31' 19.8(3)
C23 Sn1 C31' 112.4(4)
C27 Sn1 C31' 101.3(6)
C27' Sn1 C31' 107.4(7)
C18 Sn1 C31' 110.5(3)
C21 Si1 C19 113.7(3)
C21 Si1 C20 109.6(3)
C19 Si1 C20 113.6(3)
C21 Si1 C22 108.5(3)
C19 Si1 C22 103.9(2)
C20 Si1 C22 107.0(3)
C13 N1 C17 114.2(3)
C13 N1 C2 109.7(3)
C17 N1 C2 113.4(3)
N1 C2 C3 110.0(3)
N1 C2 C16 108.3(3)
C3 C2 C16 111.4(4)
N1 C2 H2A 109.0
C3 C2 H2A 109.0
C16 C2 H2A 109.0
C11 C3 N4 110.3(3)
C11 C3 C2 124.6(3)
N4 C3 C2 124.1(4)
C5 N4 C3 107.8(3)
C5 N4 C4 126.0(4)
C3 N4 C4 125.0(4)
N4 C4 H4A 109.5
N4 C4 H4B 109.5
H4A C4 H4B 109.5
N4 C4 H4C 109.5
H4A C4 H4C 109.5
H4B C4 H4C 109.5
N4 C5 C6 129.4(4)
N4 C5 C10 108.8(3)
C6 C5 C10 121.8(4)
C7 C6 C5 117.5(5)
C7 C6 H6A 121.3
C5 C6 H6A 121.3
C6 C7 C8 121.4(5)
C6 C7 H7A 119.3
C8 C7 H7A 119.3
C9 C8 C7 121.5(5)
C9 C8 H8A 119.3
C7 C8 H8A 119.3
C8 C9 C10 118.9(5)
C8 C9 H9A 120.6
C10 C9 H9A 120.6
C9 C10 C5 119.1(4)
C9 C10 C11 134.7(4)
C5 C10 C11 106.2(4)
C3 C11 C10 106.8(4)
C3 C11 C12 121.3(3)
C10 C11 C12 131.9(4)
C11 C12 C13 109.4(3)
C11 C12 H12A 109.8
C13 C12 H12A 109.8
C11 C12 H12B 109.8
C13 C12 H12B 109.8
H12A C12 H12B 108.2
N1 C13 C14 108.9(3)
N1 C13 C12 114.0(3)
C14 C13 C12 109.4(3)
N1 C13 H13A 108.1
C14 C13 H13A 108.1
C12 C13 H13A 108.1
O14 C14 C15 121.0(4)
O14 C14 C13 119.4(4)
C15 C14 C13 119.5(4)
C14 C15 C16 113.4(4)
C14 C15 H15A 108.9
C16 C15 H15A 108.9
C14 C15 H15B 108.9
C16 C15 H15B 108.9
H15A C15 H15B 107.7
C15 C16 C2 110.3(4)
C15 C16 H16A 109.6
C2 C16 H16A 109.6
C15 C16 H16B 109.6
C2 C16 H16B 109.6
H16A C16 H16B 108.1
N1 C17 C18 109.2(3)
N1 C17 C17A 110.8(4)
C18 C17 C17A 110.2(3)
N1 C17 H17A 108.9
C18 C17 H17A 108.9
C17A C17 H17A 108.9
C17 C17A H17B 109.5
C17 C17A H17C 109.5
H17B C17A H17C 109.5
C17 C17A H17D 109.5
H17B C17A H17D 109.5
H17C C17A H17D 109.5
C19 C18 C17 119.1(4)
C19 C18 Sn1 125.3(3)
C17 C18 Sn1 115.6(3)
C18 C19 Si1 136.5(3)
C18 C19 H19A 111.8
Si1 C19 H19A 111.8
Si1 C20 H20A 109.5
Si1 C20 H20B 109.5
H20A C20 H20B 109.5
Si1 C20 H20C 109.5
H20A C20 H20C 109.5
H20B C20 H20C 109.5
Si1 C21 H21A 109.5
Si1 C21 H21B 109.5
H21A C21 H21B 109.5
Si1 C21 H21C 109.5
H21A C21 H21C 109.5
H21B C21 H21C 109.5
Si1 C22 H22A 109.5
Si1 C22 H22B 109.5
H22A C22 H22B 109.5
Si1 C22 H22C 109.5
H22A C22 H22C 109.5
H22B C22 H22C 109.5
C24 C23 Sn1 111.8(4)
C24 C23 H23A 109.3
Sn1 C23 H23A 109.3
C24 C23 H23B 109.3
Sn1 C23 H23B 109.3
H23A C23 H23B 107.9
C25 C24 C23 114.5(5)
C25 C24 H24A 108.6
C23 C24 H24A 108.6
C25 C24 H24B 108.6
C23 C24 H24B 108.6
H24A C24 H24B 107.6
C26 C25 C24 114.2(6)
C26 C25 H25A 108.7
C24 C25 H25A 108.7
C26 C25 H25B 108.7
C24 C25 H25B 108.7
H25A C25 H25B 107.6
C25 C26 H26A 109.5
C25 C26 H26B 109.5
H26A C26 H26B 109.5
C25 C26 H26C 109.5
H26A C26 H26C 109.5
H26B C26 H26C 109.5
C28 C27 Sn1 111.7(10)
C28 C27 H27A 124.1
Sn1 C27 H27A 124.1
C29 C28 C27 114.4(15)
C29 C28 H28A 108.7
C27 C28 H28A 108.7
C29 C28 H28B 108.7
C27 C28 H28B 108.7
H28A C28 H28B 107.6
C30 C29 C28 113.7(15)
C30 C29 H29A 108.8
C28 C29 H29A 108.8
C30 C29 H29B 108.8
C28 C29 H29B 108.8
H29A C29 H29B 107.7
C28' C27' Sn1 116.1(17)
C28' C27' H27B 108.3
Sn1 C27' H27B 108.3
C28' C27' H27C 108.3
Sn1 C27' H27C 108.3
H27B C27' H27C 107.4
C27' C28' C29' 121(2)
C27' C28' H28C 107.2
C29' C28' H28C 107.2
C27' C28' H28D 107.2
C29' C28' H28D 107.2
H28C C28' H28D 106.8
C30' C29' C28' 119(2)
C30' C29' H29C 120.7
C28' C29' H29C 120.7
C29' C30' H30D 109.5
C29' C30' H30E 109.5
H30D C30' H30E 109.5
C29' C30' H30F 109.5
H30D C30' H30F 109.5
H30E C30' H30F 109.5
C32 C31 Sn1 115.5(7)
C32 C31 H31A 108.4
Sn1 C31 H31A 108.4
C32 C31 H31B 108.4
Sn1 C31 H31B 108.4
H31A C31 H31B 107.5
C31 C32 C33 111.6(11)
C31 C32 H32A 124.2
C33 C32 H32A 124.2
C34 C33 C32 100.6(15)
C34 C33 H33A 111.7
C32 C33 H33A 111.7
C34 C33 H33B 111.7
C32 C33 H33B 111.7
H33A C33 H33B 109.4
C32' C31' Sn1 117.2(9)
C32' C31' H31C 108.0
Sn1 C31' H31C 108.0
C32' C31' H31D 108.0
Sn1 C31' H31D 108.0
H31C C31' H31D 107.2
C31' C32' C33' 100.0(12)
C31' C32' H32B 111.8
C33' C32' H32B 111.8
C31' C32' H32C 111.8
C33' C32' H32C 111.8
H32B C32' H32C 109.5
C32' C33' C34' 90.8(11)
C32' C33' H33C 113.5
C34' C33' H33C 113.5
C32' C33' H33D 113.5
C34' C33' H33D 113.5
H33C C33' H33D 110.8
C33' C34' H34D 109.5
C33' C34' H34E 109.5
H34D C34' H34E 109.5
C33' C34' H34F 109.5
H34D C34' H34F 109.5
H34E C34' H34F 109.5

loop_
_geom_bond_atom_site_label_1
_geom_bond_atom_site_label_2
_geom_bond_distance
Sn1 C31 2.018(9)
Sn1 C23 2.147(7)
Sn1 C27 2.152(14)
Sn1 C27' 2.17(2)
Sn1 C18 2.172(4)
Sn1 C31' 2.296(12)
Si1 C21 1.854(6)
Si1 C19 1.866(4)
Si1 C20 1.866(6)
Si1 C22 1.876(6)
N1 C13 1.479(5)
N1 C17 1.481(5)
N1 C2 1.484(5)
C2 C3 1.502(6)
C2 C16 1.527(6)
C2 H2A 1.0000
C3 C11 1.367(6)
C3 N4 1.386(5)
N4 C5 1.370(6)
N4 C4 1.451(6)
C4 H4A 0.9800
C4 H4B 0.9800
C4 H4C 0.9800
C5 C6 1.409(6)
C5 C10 1.413(6)
C6 C7 1.367(8)
C6 H6A 0.9500
C7 C8 1.404(9)
C7 H7A 0.9500
C8 C9 1.376(8)
C8 H8A 0.9500
C9 C10 1.396(6)
C9 H9A 0.9500
C10 C11 1.438(5)
C11 C12 1.503(5)
C12 C13 1.554(6)
C12 H12A 0.9900
C12 H12B 0.9900
C13 C14 1.519(7)
C13 H13A 1.0000
C14 O14 1.222(5)
C14 C15 1.503(7)
C15 C16 1.520(7)
C15 H15A 0.9900
C15 H15B 0.9900
C16 H16A 0.9900
C16 H16B 0.9900
C17 C18 1.526(6)
C17 C17A 1.531(6)
C17 H17A 1.0000
C17A H17B 0.9800
C17A H17C 0.9800
C17A H17D 0.9800
C18 C19 1.361(6)
C19 H19A 0.9500
C20 H20A 0.9800
C20 H20B 0.9800
C20 H20C 0.9800
C21 H21A 0.9800
C21 H21B 0.9800
C21 H21C 0.9800
C22 H22A 0.9800
C22 H22B 0.9800
C22 H22C 0.9800
C23 C24 1.549(9)
C23 H23A 0.9900
C23 H23B 0.9900
C24 C25 1.519(9)
C24 H24A 0.9900
C24 H24B 0.9900
C25 C26 1.485(11)
C25 H25A 0.9900
C25 H25B 0.9900
C26 H26A 0.9800
C26 H26B 0.9800
C26 H26C 0.9800
C27 C28 1.56(2)
C27 H27A 0.9500
C28 C29 1.50(2)
C28 H28A 0.9900
C28 H28B 0.9900
C29 C30 1.49(2)
C29 H29A 0.9900
C29 H29B 0.9900
C30 H30A 0.9800
C30 H30B 0.9800
C30 H30C 0.9800
C27' C28' 1.48(3)
C27' H27B 0.9900
C27' H27C 0.9900
C28' C29' 1.52(4)
C28' H28C 0.9900
C28' H28D 0.9900
C29' C30' 1.44(3)
C29' H29C 0.9500
C30' H30D 0.9800
C30' H30E 0.9800
C30' H30F 0.9800
C31 C32 1.526(16)
C31 H31A 0.9900
C31 H31B 0.9900
C32 C33 1.84(2)
C32 H32A 0.9500
C33 C34 1.33(3)
C33 H33A 0.9900
C33 H33B 0.9900
C34 H34A 0.9800
C34 H34B 0.9800
C34 H34C 0.9800
C31' C32' 1.381(19)
C31' H31C 0.9900
C31' H31D 0.9900
C32' C33' 1.574(18)
C32' H32B 0.9900
C32' H32C 0.9900
C33' C34' 1.82(3)
C33' H33C 0.9900
C33' H33D 0.9900
C34' H34D 0.9800
C34' H34E 0.9800
C34' H34F 0.9800

loop_
_geom_torsion_atom_site_label_1
_geom_torsion_atom_site_label_2
_geom_torsion_atom_site_label_3
_geom_torsion_atom_site_label_4
_geom_torsion
C13 N1 C2 C3 51.1(4)
C17 N1 C2 C3 -77.8(4)
C13 N1 C2 C16 -71.0(4)
C17 N1 C2 C16 160.1(3)
N1 C2 C3 C11 -26.1(6)
C16 C2 C3 C11 94.1(5)
N1 C2 C3 N4 166.2(4)
C16 C2 C3 N4 -73.7(5)
C11 C3 N4 C5 2.7(5)
C2 C3 N4 C5 172.0(4)
C11 C3 N4 C4 170.9(5)
C2 C3 N4 C4 -19.8(7)
C3 N4 C5 C6 178.0(5)
C4 N4 C5 C6 10.0(8)
C3 N4 C5 C10 -3.0(5)
C4 N4 C5 C10 -171.1(5)
N4 C5 C6 C7 178.9(5)
C10 C5 C6 C7 0.1(7)
C5 C6 C7 C8 -0.5(8)
C6 C7 C8 C9 0.9(8)
C7 C8 C9 C10 -0.8(8)
C8 C9 C10 C5 0.3(7)
C8 C9 C10 C11 178.6(5)
N4 C5 C10 C9 -179.0(4)
C6 C5 C10 C9 0.0(7)
N4 C5 C10 C11 2.2(5)
C6 C5 C10 C11 -178.7(4)
N4 C3 C11 C10 -1.3(5)
C2 C3 C11 C10 -170.5(4)
N4 C3 C11 C12 178.6(4)
C2 C3 C11 C12 9.4(7)
C9 C10 C11 C3 -179.0(5)
C5 C10 C11 C3 -0.6(5)
C9 C10 C11 C12 1.2(10)
C5 C10 C11 C12 179.6(5)
C3 C11 C12 C13 -16.9(6)
C10 C11 C12 C13 162.9(5)
C17 N1 C13 C14 -173.1(3)
C2 N1 C13 C14 58.4(4)
C17 N1 C13 C12 64.3(4)
C2 N1 C13 C12 -64.1(4)
C11 C12 C13 N1 44.5(5)
C11 C12 C13 C14 -77.7(4)
N1 C13 C14 O14 142.2(4)
C12 C13 C14 O14 -92.6(5)
N1 C13 C14 C15 -41.1(5)
C12 C13 C14 C15 84.2(5)
O14 C14 C15 C16 -149.4(5)
C13 C14 C15 C16 33.9(6)
C14 C15 C16 C2 -42.0(5)
N1 C2 C16 C15 60.9(5)
C3 C2 C16 C15 -60.3(5)
C13 N1 C17 C18 174.6(3)
C2 N1 C17 C18 -58.8(4)
C13 N1 C17 C17A 53.1(4)
C2 N1 C17 C17A 179.7(3)
N1 C17 C18 C19 131.2(4)
C17A C17 C18 C19 -106.9(5)
N1 C17 C18 Sn1 -51.4(4)
C17A C17 C18 Sn1 70.4(4)
C31 Sn1 C18 C19 151.8(5)
C23 Sn1 C18 C19 46.6(4)
C27 Sn1 C18 C19 -79.3(6)
C27' Sn1 C18 C19 -68.4(8)
C31' Sn1 C18 C19 168.9(5)
C31 Sn1 C18 C17 -25.3(5)
C23 Sn1 C18 C17 -130.5(3)
C27 Sn1 C18 C17 103.6(5)
C27' Sn1 C18 C17 114.4(7)
C31' Sn1 C18 C17 -8.2(5)
C17 C18 C19 Si1 -175.2(4)
Sn1 C18 C19 Si1 7.8(7)
C21 Si1 C19 C18 35.5(6)
C20 Si1 C19 C18 -90.8(6)
C22 Si1 C19 C18 153.2(5)
C31 Sn1 C23 C24 -71.3(6)
C27 Sn1 C23 C24 178.4(6)
C27' Sn1 C23 C24 177.8(8)
C18 Sn1 C23 C24 54.6(6)
C31' Sn1 C23 C24 -66.4(7)
Sn1 C23 C24 C25 178.7(6)
C23 C24 C25 C26 178.0(8)
C31 Sn1 C27 C28 -71.8(12)
C23 Sn1 C27 C28 29.9(13)
C27' Sn1 C27 C28 33(4)
C18 Sn1 C27 C28 151.0(10)
C31' Sn1 C27 C28 -91.5(12)
Sn1 C27 C28 C29 -176.7(12)
C27 C28 C29 C30 -173.2(15)
C31 Sn1 C27' C28' -37(2)
C23 Sn1 C27' C28' 61(2)
C27 Sn1 C27' C28' -116(6)
C18 Sn1 C27' C28' 177.6(17)
C31' Sn1 C27' C28' -58(2)
Sn1 C27' C28' C29' 177(2)
C27' C28' C29' C30' 180(3)
C23 Sn1 C31 C32 -165.6(9)
C27 Sn1 C31 C32 -48.4(10)
C27' Sn1 C31 C32 -59.7(11)
C18 Sn1 C31 C32 82.4(9)
C31' Sn1 C31 C32 28.0(12)
Sn1 C31 C32 C33 158.6(9)
C31 C32 C33 C34 161.8(14)
C31 Sn1 C31' C32' -66.4(14)
C23 Sn1 C31' C32' -81.1(12)
C27 Sn1 C31' C32' 42.0(12)
C27' Sn1 C31' C32' 32.5(13)
C18 Sn1 C31' C32' 160.2(10)
Sn1 C31' C32' C33' 180.0(9)
C31' C32' C33' C34' -178.5(12)
